data_7053418
loop_
_publ_author_name
'Das Adhikary, Sirsendu'
'Samanta, Tapastaru'
'Roymahapatra, Gourisankar'
'Loiseau, Fr\'ed\'erique'
'Jouvenot, Damien'
'Giri, Santanab'
'Chattaraj, Pratim K.'
'Dinda, Joydev'

_publ_section_title
;
 Synthesis, structure and electrochemical behaviour of Ru(ii)- and
 Pt(ii)-carbene complexes of the NCN-pincer
 1,3-bis(2-pyridylmethyl)-1H-benzimidazolium chloride
;
_journal_issue 9
_journal_name_full 'New Journal of Chemistry'
_journal_page_first 1974
_journal_paper_doi 10.1039/b9nj00698b
_journal_volume 34
_journal_year 2010
_chemical_formula_sum 'C43 H39.5 F12 N10.5 P2 Ru'
_chemical_formula_weight 1094.35
_space_group_IT_number 14
_symmetry_cell_setting monoclinic
_symmetry_Int_Tables_number 14
_symmetry_space_group_name_Hall '-P 2ybc'
_symmetry_space_group_name_H-M 'P 1 21/c 1'
_audit_creation_date 2009-04-09
_audit_creation_method 'by teXsan v1.8'
_audit_update_record
;
?
;
_cell_angle_alpha 90
_cell_angle_beta 90.20(1)
_cell_angle_gamma 90
_cell_formula_units_Z 4
_cell_length_a 11.910(1)
_cell_length_b 19.351(2)
_cell_length_c 21.617(3)
_cell_measurement_reflns_used 0
_cell_measurement_temperature 200.0
_cell_measurement_theta_max 0.0
_cell_measurement_theta_min 0.0
_cell_volume 4982.0(10)
_computing_cell_refinement 'Enraf-Nonius kappa ccd'
_computing_data_collection 'Enraf-Nonius kappa ccd'
_computing_data_reduction 'teXsan (MSC, 1992-1997)'
_computing_publication_material 'teXsan (MSC, 1992-1997)'
_computing_structure_refinement 'teXsan (MSC, 1992-1997)'
_computing_structure_solution 'SIR 92'
_diffrn_ambient_temperature 200.0
_diffrn_measurement_device_type 'Bruker Enraf Nonius kappa CCD'
_diffrn_measurement_method 'phi and omega scans'
_diffrn_orient_matrix_UB_11 0.00000
_diffrn_orient_matrix_UB_12 0.00000
_diffrn_orient_matrix_UB_13 0.00000
_diffrn_orient_matrix_UB_21 0.00000
_diffrn_orient_matrix_UB_22 0.00000
_diffrn_orient_matrix_UB_23 0.00000
_diffrn_orient_matrix_UB_31 0.00000
_diffrn_orient_matrix_UB_32 0.00000
_diffrn_orient_matrix_UB_33 0.00000
_diffrn_radiation_detector CCD
_diffrn_radiation_monochromator graphite
_diffrn_radiation_source 'X-ray tube'
_diffrn_radiation_type 'Mo K\a'
_diffrn_radiation_wavelength 0.71073
_diffrn_reflns_av_R_equivalents 0.12831
_diffrn_reflns_av_sigmaI/netI 0.070
_diffrn_reflns_limit_h_max 13
_diffrn_reflns_limit_h_min -14
_diffrn_reflns_limit_k_max 22
_diffrn_reflns_limit_k_min -22
_diffrn_reflns_limit_l_max 25
_diffrn_reflns_limit_l_min -25
_diffrn_reflns_number 28016
_diffrn_reflns_reduction_process 'Lp corrections applied'
_diffrn_reflns_theta_max 25.00
_diffrn_reflns_theta_min 10.00
_diffrn_standards_decay_% 0.00
_diffrn_standards_interval_count 0
_diffrn_standards_number 0
_exptl_absorpt_coefficient_mu 0.466
_exptl_absorpt_correction_type none
_exptl_crystal_colour yellow
_exptl_crystal_density_diffrn 1.459
_exptl_crystal_density_meas ?
_exptl_crystal_description needle
_exptl_crystal_F_000 2212.00
_exptl_crystal_size_max 0.38
_exptl_crystal_size_mid 0.16
_exptl_crystal_size_min 0.10
_refine_diff_density_max 0.84
_refine_diff_density_min -0.54
_refine_ls_extinction_method none
_refine_ls_goodness_of_fit_all 1.948
_refine_ls_goodness_of_fit_ref 1.948
_refine_ls_hydrogen_treatment noref
_refine_ls_matrix_type full
_refine_ls_number_constraints 0
_refine_ls_number_parameters 658
_refine_ls_number_reflns 5038
_refine_ls_number_restraints 0
_refine_ls_R_factor_all 0.0632
_refine_ls_R_factor_gt 0.0632
_refine_ls_shift/su_max 0.0089
_refine_ls_shift/su_mean 0.0003
_refine_ls_structure_factor_coef F
_refine_ls_weighting_details 'w = 1/[\s^2^(Fo) + 0.00010|Fo|^2^]'
_refine_ls_weighting_scheme sigma
_refine_ls_wR_factor_all 0.0659
_refine_ls_wR_factor_ref 0.0659
_reflns_number_gt 5038
_reflns_number_total 7661
_reflns_threshold_expression I>2.00\s(I)
_cod_data_source_file b9nj00698b.txt
_cod_data_source_block Monoclinic_?
_cod_depositor_comments
;
The following automatic conversions were performed:

'_exptl_crystal_density_meas' value 'not measured' was changed to '?'
- the value is perceived as not measured.

Automatic conversion script
Id: cif_fix_values 3008 2015-01-20 13:52:24Z robertas 
;
_cod_original_cell_volume 4981.7(8)
_cod_original_sg_symbol_H-M 'P 21/c '
_cod_original_formula_sum 'C43 H39.50 F12 N10.50 P2 Ru '
_cod_database_code 7053418

loop_
_symmetry_equiv_pos_as_xyz
' +x, +y, +z'
' -x,1/2+y,1/2-z'
' -x, -y, -z'
' +x,1/2-y,1/2+z'

loop_
_atom_site_label
_atom_site_fract_x
_atom_site_fract_y
_atom_site_fract_z
_atom_site_U_iso_or_equiv
_atom_site_occupancy
_atom_site_adp_type
_atom_site_calc_flag
Ru(1) 0.75072(3) 0.73933(2) 0.95070(2) 0.02485(9) 1.000 Uani d
P(1) 0.8073(1) 0.98137(7) 0.67279(8) 0.0384(4) 1.000 Uani d
P(2) 1.3154(1) 0.92931(9) 0.67079(8) 0.0469(4) 1.000 Uani d
F(1) 0.8191(5) 1.0623(2) 0.6705(2) 0.087(2) 1.000 Uani d
F(2) 0.7982(4) 0.8996(2) 0.6740(2) 0.076(1) 1.000 Uani d
F(3) 0.9386(3) 0.9749(2) 0.6638(2) 0.069(1) 1.000 Uani d
F(4) 0.6766(3) 0.9877(3) 0.6803(2) 0.088(1) 1.000 Uani d
F(5) 0.7920(3) 0.9792(2) 0.5997(2) 0.053(1) 1.000 Uani d
F(6) 0.8235(3) 0.9825(2) 0.7455(2) 0.064(1) 1.000 Uani d
F(7) 1.3225(4) 0.9729(2) 0.6089(2) 0.093(1) 1.000 Uani d
F(8) 1.3064(4) 0.8850(3) 0.7312(2) 0.081(1) 1.000 Uani d
F(9) 1.3529(7) 0.8636(3) 0.6332(3) 0.140(2) 1.000 Uani d
F(10) 1.2829(8) 0.9939(3) 0.7073(3) 0.134(2) 1.000 Uani d
F(11) 1.4440(4) 0.9375(4) 0.6807(4) 0.144(2) 1.000 Uani d
F(12) 1.1897(4) 0.9172(4) 0.6586(3) 0.126(2) 1.000 Uani d
N(1) 0.6990(4) 0.8272(2) 1.0623(2) 0.029(1) 1.000 Uani d
N(2) 0.6391(3) 0.7237(2) 1.0755(2) 0.026(1) 1.000 Uani d
N(3) 0.8753(3) 0.8144(2) 0.9662(2) 0.024(1) 1.000 Uani d
N(4) 0.6215(3) 0.6656(2) 0.9482(2) 0.025(1) 1.000 Uani d
N(5) 0.8179(3) 0.7563(2) 0.8164(2) 0.026(1) 1.000 Uani d
N(6) 0.8567(3) 0.6543(2) 0.8487(2) 0.026(1) 1.000 Uani d
N(7) 0.6432(3) 0.8081(2) 0.9040(2) 0.027(1) 1.000 Uani d
N(8) 0.8693(3) 0.6679(2) 0.9865(2) 0.025(1) 1.000 Uani d
N(9) 0.2142(6) 0.9683(3) 0.8757(3) 0.065(2) 1.000 Uani d
N(10) 0.802(1) 0.9920(5) 0.8973(5) 0.061(3) 0.500 Uani d
N(11) 0.812(3) 0.2473(8) 0.650(1) 0.159(8) 0.500 Uani d
N(12) 0.649(1) 0.176(1) 0.9542(8) 0.118(6) 0.500 Uani d
C(1) 0.6902(4) 0.7643(3) 1.0350(2) 0.028(1) 1.000 Uani d
C(2) 0.8115(4) 0.7145(3) 0.8662(2) 0.027(1) 1.000 Uani d
C(3) 0.6549(4) 0.8259(3) 1.1218(2) 0.030(1) 1.000 Uani d
C(4) 0.6463(5) 0.8751(3) 1.1683(3) 0.038(1) 1.000 Uani d
C(5) 0.5961(5) 0.8551(3) 1.2224(3) 0.041(2) 1.000 Uani d
C(6) 0.5565(5) 0.7877(3) 1.2303(3) 0.041(2) 1.000 Uani d
C(7) 0.5647(5) 0.7386(3) 1.1852(2) 0.037(1) 1.000 Uani d
C(8) 0.6148(4) 0.7586(3) 1.1307(2) 0.030(1) 1.000 Uani d
C(9) 0.7487(4) 0.8860(3) 1.0303(3) 0.034(1) 1.000 Uani d
C(10) 0.8631(5) 0.8700(2) 1.0058(2) 0.031(1) 1.000 Uani d
C(11) 0.9526(5) 0.9108(3) 1.0217(3) 0.040(2) 1.000 Uani d
C(12) 1.0580(5) 0.8992(3) 0.9985(3) 0.043(2) 1.000 Uani d
C(13) 1.0705(5) 0.8441(3) 0.9594(3) 0.040(2) 1.000 Uani d
C(14) 0.9804(4) 0.8043(3) 0.9447(3) 0.034(1) 1.000 Uani d
C(15) 0.6233(4) 0.6492(3) 1.0623(3) 0.033(1) 1.000 Uani d
C(16) 0.5749(4) 0.6372(3) 0.9992(2) 0.030(1) 1.000 Uani d
C(17) 0.4844(5) 0.5917(3) 0.9948(3) 0.043(2) 1.000 Uani d
C(18) 0.4390(6) 0.5756(4) 0.9390(3) 0.055(2) 1.000 Uani d
C(19) 0.4843(5) 0.6057(3) 0.8864(3) 0.048(2) 1.000 Uani d
C(20) 0.5733(5) 0.6497(3) 0.8938(2) 0.033(1) 1.000 Uani d
C(21) 0.8688(4) 0.7227(2) 0.7669(2) 0.027(1) 1.000 Uani d
C(22) 0.8945(5) 0.7422(3) 0.7069(3) 0.037(1) 1.000 Uani d
C(23) 0.9475(5) 0.6947(3) 0.6700(3) 0.043(2) 1.000 Uani d
C(24) 0.9719(5) 0.6278(3) 0.6911(3) 0.044(2) 1.000 Uani d
C(25) 0.9453(5) 0.6082(3) 0.7507(3) 0.035(1) 1.000 Uani d
C(26) 0.8927(4) 0.6563(3) 0.7880(2) 0.029(1) 1.000 Uani d
C(27) 0.7814(5) 0.8285(2) 0.8201(3) 0.033(1) 1.000 Uani d
C(28) 0.6658(4) 0.8368(2) 0.8480(2) 0.030(1) 1.000 Uani d
C(29) 0.5893(5) 0.8771(3) 0.8162(3) 0.036(1) 1.000 Uani d
C(30) 0.4834(5) 0.8886(3) 0.8417(3) 0.049(2) 1.000 Uani d
C(31) 0.4606(5) 0.8594(3) 0.8976(3) 0.045(2) 1.000 Uani d
C(32) 0.5385(5) 0.8196(3) 0.9260(3) 0.038(1) 1.000 Uani d
C(33) 0.8640(5) 0.5962(3) 0.8923(2) 0.034(1) 1.000 Uani d
C(34) 0.9167(5) 0.6163(3) 0.9528(3) 0.034(1) 1.000 Uani d
C(35) 1.0103(5) 0.5823(3) 0.9734(3) 0.039(2) 1.000 Uani d
C(36) 1.0560(5) 0.5955(3) 1.0304(3) 0.047(2) 1.000 Uani d
C(37) 1.0044(5) 0.6450(3) 1.0669(3) 0.040(2) 1.000 Uani d
C(38) 0.9149(4) 0.6791(3) 1.0426(3) 0.031(1) 1.000 Uani d
C(39) 0.1497(5) 0.9466(3) 0.8418(3) 0.045(2) 1.000 Uani d
C(40) 0.0703(6) 0.9175(4) 0.8010(4) 0.068(2) 1.000 Uani d
C(41) 0.738(1) 1.0186(6) 0.8735(6) 0.044(3) 0.500 Uani d
C(42) 0.647(1) 1.0531(7) 0.8395(9) 0.076(5) 0.500 Uani d
C(43) 0.789(1) 0.2308(6) 0.6952(8) 0.057(4) 0.500 Uani d
C(44) 0.762(1) 0.2083(8) 0.7532(8) 0.064(4) 0.500 Uani d
C(45) 0.687(1) 0.2260(8) 0.9560(8) 0.066(4) 0.500 Uani d
C(46) 0.727(2) 0.279(1) 0.989(1) 0.101(6) 0.500 Uani d
H(1) 0.6741 0.9207 1.1629 0.046 1.000 Uiso c
H(2) 0.5880 0.8875 1.2551 0.050 1.000 Uiso c
H(3) 0.5226 0.7756 1.2685 0.050 1.000 Uiso c
H(4) 0.5373 0.6930 1.1911 0.045 1.000 Uiso c
H(5) 0.7013 0.8986 0.9968 0.040 1.000 Uiso c
H(6) 0.7544 0.9236 1.0584 0.040 1.000 Uiso c
H(7) 0.9414 0.9481 1.0496 0.048 1.000 Uiso c
H(8) 1.1196 0.9282 1.0091 0.052 1.000 Uiso c
H(9) 1.1421 0.8337 0.9426 0.048 1.000 Uiso c
H(10) 0.9921 0.7666 0.9172 0.040 1.000 Uiso c
H(11) 0.6940 0.6267 1.0650 0.039 1.000 Uiso c
H(12) 0.5738 0.6303 1.0922 0.039 1.000 Uiso c
H(13) 0.4542 0.5718 1.0313 0.052 1.000 Uiso c
H(14) 0.3776 0.5444 0.9360 0.066 1.000 Uiso c
H(15) 0.4545 0.5961 0.8465 0.058 1.000 Uiso c
H(16) 0.6033 0.6705 0.8577 0.040 1.000 Uiso c
H(17) 0.8761 0.7869 0.6919 0.045 1.000 Uiso c
H(18) 0.9682 0.7074 0.6292 0.051 1.000 Uiso c
H(19) 1.0070 0.5957 0.6642 0.053 1.000 Uiso c
H(20) 0.9625 0.5632 0.7656 0.042 1.000 Uiso c
H(21) 0.7804 0.8473 0.7796 0.039 1.000 Uiso c
H(22) 0.8338 0.8532 0.8449 0.039 1.000 Uiso c
H(23) 0.6085 0.8967 0.7774 0.044 1.000 Uiso c
H(24) 0.4290 0.9159 0.8208 0.059 1.000 Uiso c
H(25) 0.3899 0.8669 0.9166 0.054 1.000 Uiso c
H(26) 0.5185 0.7983 0.9639 0.046 1.000 Uiso c
H(27) 0.9078 0.5607 0.8741 0.040 1.000 Uiso c
H(28) 0.7904 0.5795 0.9000 0.040 1.000 Uiso c
H(29) 1.0445 0.5487 0.9476 0.047 1.000 Uiso c
H(30) 1.1208 0.5715 1.0445 0.056 1.000 Uiso c
H(31) 1.0307 0.6547 1.1075 0.048 1.000 Uiso c
H(32) 0.8815 0.7139 1.0675 0.037 1.000 Uiso c
H(33) 0.0628 0.8695 0.8095 0.082 1.000 Uiso c
H(34) -0.0002 0.9396 0.8065 0.082 1.000 Uiso c
H(35) 0.0946 0.9236 0.7596 0.082 1.000 Uiso c
H(36) 0.6479 1.1012 0.8485 0.091 0.500 Uiso d
H(37) 0.5769 1.0341 0.8516 0.091 0.500 Uiso d
H(38) 0.6571 1.0465 0.7963 0.091 0.500 Uiso d
H(39) 0.8011 0.2353 0.7831 0.077 0.500 Uiso d
H(40) 0.6837 0.2127 0.7593 0.077 0.500 Uiso d
H(41) 0.7834 0.1612 0.7576 0.077 0.500 Uiso d
H(42) 0.8029 0.2869 0.9782 0.122 0.500 Uiso d
H(43) 0.7218 0.2687 1.0317 0.122 0.500 Uiso d
H(44) 0.6838 0.3193 0.9801 0.122 0.500 Uiso d

loop_
_atom_site_aniso_label
_atom_site_aniso_U_11
_atom_site_aniso_U_22
_atom_site_aniso_U_33
_atom_site_aniso_U_12
_atom_site_aniso_U_13
_atom_site_aniso_U_23
Ru(1) 0.0288(2) 0.0231(2) 0.0226(2) -0.0025(2) -0.0014(2) 0.0010(2)
P(1) 0.0357(7) 0.0355(7) 0.0439(9) 0.0013(6) -0.0080(7) 0.0044(7)
P(2) 0.0403(8) 0.0519(9) 0.049(1) 0.0083(7) -0.0021(8) 0.0027(8)
F(1) 0.140(4) 0.036(2) 0.086(3) -0.005(2) -0.014(3) -0.007(2)
F(2) 0.107(3) 0.044(2) 0.075(3) -0.018(2) -0.029(2) 0.024(2)
F(3) 0.040(2) 0.104(3) 0.062(2) -0.003(2) -0.009(2) -0.013(2)
F(4) 0.038(2) 0.146(4) 0.080(3) 0.014(2) 0.003(2) 0.018(3)
F(5) 0.057(2) 0.053(2) 0.048(2) -0.013(2) -0.017(2) 0.006(2)
F(6) 0.062(2) 0.085(3) 0.044(2) 0.007(2) -0.008(2) -0.005(2)
F(7) 0.100(3) 0.095(3) 0.084(3) 0.054(2) 0.040(2) 0.042(2)
F(8) 0.078(3) 0.100(3) 0.063(3) -0.004(2) -0.017(2) 0.032(2)
F(9) 0.230(7) 0.082(3) 0.109(4) 0.060(4) 0.045(4) 0.012(3)
F(10) 0.226(7) 0.090(3) 0.086(4) 0.023(4) 0.024(4) -0.035(3)
F(11) 0.047(3) 0.210(6) 0.175(6) -0.010(3) -0.010(3) 0.059(6)
F(12) 0.057(2) 0.240(7) 0.082(3) -0.036(3) -0.031(2) 0.036(4)
N(1) 0.036(2) 0.027(2) 0.023(2) -0.002(2) 0.005(2) 0.000(2)
N(2) 0.027(2) 0.027(2) 0.024(2) -0.007(2) -0.003(2) 0.000(2)
N(3) 0.022(2) 0.030(2) 0.020(2) -0.004(2) -0.005(2) 0.001(2)
N(4) 0.021(2) 0.031(2) 0.023(2) -0.006(2) -0.008(2) -0.002(2)
N(5) 0.033(2) 0.028(2) 0.018(2) 0.004(2) 0.001(2) 0.006(2)
N(6) 0.037(2) 0.020(2) 0.023(2) -0.003(2) 0.000(2) 0.000(2)
N(7) 0.028(2) 0.026(2) 0.028(2) -0.001(2) -0.008(2) 0.003(2)
N(8) 0.028(2) 0.025(2) 0.022(2) -0.002(2) -0.005(2) 0.001(2)
N(9) 0.081(4) 0.049(3) 0.066(4) -0.004(3) 0.020(3) -0.007(3)
N(10) 0.104(8) 0.041(5) 0.038(6) -0.002(6) -0.043(6) -0.013(5)
N(11) 0.30(3) 0.048(8) 0.13(1) -0.01(1) 0.10(2) 0.010(9)
N(12) 0.11(1) 0.17(2) 0.08(1) -0.03(1) 0.054(9) -0.02(1)
C(1) 0.027(2) 0.029(2) 0.028(3) 0.005(2) -0.003(2) -0.004(2)
C(2) 0.029(2) 0.030(2) 0.022(3) 0.001(2) -0.003(2) 0.000(2)
C(3) 0.029(3) 0.031(3) 0.029(3) -0.002(2) 0.001(2) -0.005(2)
C(4) 0.042(3) 0.041(3) 0.031(3) -0.007(2) -0.001(3) -0.013(3)
C(5) 0.050(3) 0.046(3) 0.029(3) 0.005(3) 0.008(3) -0.007(3)
C(6) 0.046(3) 0.058(3) 0.020(3) -0.006(3) -0.002(3) 0.001(3)
C(7) 0.046(3) 0.039(3) 0.026(3) -0.008(3) 0.003(2) -0.002(3)
C(8) 0.029(2) 0.033(3) 0.027(3) -0.005(2) -0.008(2) 0.000(2)
C(9) 0.037(3) 0.025(2) 0.039(3) -0.005(2) 0.007(3) 0.001(2)
C(10) 0.042(3) 0.023(2) 0.028(3) -0.006(2) -0.005(2) 0.004(2)
C(11) 0.048(3) 0.028(3) 0.043(3) -0.016(2) -0.004(3) -0.004(3)
C(12) 0.041(3) 0.043(3) 0.045(3) -0.015(3) -0.010(3) 0.008(3)
C(13) 0.036(3) 0.043(3) 0.041(3) -0.007(3) 0.001(3) 0.003(3)
C(14) 0.037(3) 0.026(3) 0.038(3) -0.005(2) -0.006(3) 0.001(2)
C(15) 0.042(3) 0.026(3) 0.030(3) -0.006(2) 0.000(3) 0.005(2)
C(16) 0.032(3) 0.031(3) 0.027(3) -0.003(2) -0.001(2) -0.006(2)
C(17) 0.051(3) 0.047(3) 0.031(3) -0.024(3) 0.000(3) 0.003(3)
C(18) 0.059(4) 0.063(4) 0.042(4) -0.030(3) 0.003(3) -0.008(3)
C(19) 0.052(3) 0.054(3) 0.038(3) -0.020(3) -0.004(3) -0.008(3)
C(20) 0.040(3) 0.037(3) 0.023(3) -0.004(2) -0.003(2) 0.004(2)
C(21) 0.026(2) 0.033(3) 0.022(3) 0.003(2) 0.000(2) 0.005(2)
C(22) 0.042(3) 0.038(3) 0.032(3) 0.009(2) 0.005(2) 0.003(3)
C(23) 0.047(3) 0.061(4) 0.020(3) 0.016(3) -0.003(3) 0.003(3)
C(24) 0.053(3) 0.048(3) 0.032(3) 0.019(3) 0.005(3) -0.003(3)
C(25) 0.041(3) 0.031(3) 0.033(3) 0.005(2) -0.004(3) 0.004(2)
C(26) 0.031(3) 0.030(3) 0.026(3) 0.002(2) -0.005(2) -0.002(2)
C(27) 0.045(3) 0.023(2) 0.029(3) 0.003(2) 0.003(3) 0.001(2)
C(28) 0.035(3) 0.025(2) 0.029(3) -0.002(2) 0.000(2) -0.005(2)
C(29) 0.044(3) 0.037(3) 0.029(3) 0.009(2) -0.006(3) -0.001(3)
C(30) 0.035(3) 0.058(4) 0.055(4) 0.007(3) -0.006(3) 0.004(3)
C(31) 0.032(3) 0.059(4) 0.044(4) 0.010(3) 0.002(3) 0.001(3)
C(32) 0.032(3) 0.040(3) 0.043(3) -0.001(2) 0.002(3) 0.003(3)
C(33) 0.050(3) 0.027(2) 0.024(3) 0.000(2) 0.000(3) 0.005(2)
C(34) 0.048(3) 0.025(2) 0.029(3) -0.006(2) 0.002(3) 0.009(2)
C(35) 0.046(3) 0.031(3) 0.041(3) 0.012(2) -0.001(3) 0.004(3)
C(36) 0.056(3) 0.050(3) 0.034(3) 0.014(3) -0.015(3) 0.006(3)
C(37) 0.045(3) 0.042(3) 0.032(3) 0.001(3) -0.015(3) 0.002(3)
C(38) 0.036(3) 0.027(2) 0.029(3) -0.005(2) -0.007(2) 0.003(2)
C(39) 0.046(3) 0.039(3) 0.051(4) 0.005(3) 0.007(3) 0.003(3)
C(40) 0.049(4) 0.082(5) 0.074(5) 0.001(4) 0.009(4) 0.021(4)
C(41) 0.070(8) 0.023(5) 0.038(7) 0.000(5) -0.007(6) -0.014(5)
C(42) 0.09(1) 0.043(7) 0.09(1) 0.019(7) -0.01(1) -0.028(8)
C(43) 0.056(7) 0.031(6) 0.08(1) -0.008(5) 0.033(7) 0.014(7)
C(44) 0.040(7) 0.070(8) 0.08(1) 0.010(6) -0.006(7) 0.014(9)
C(45) 0.036(6) 0.061(9) 0.10(1) 0.009(6) -0.022(7) 0.031(8)
C(46) 0.10(1) 0.08(1) 0.12(2) 0.041(9) 0.00(1) 0.04(1)

loop_
_atom_type_symbol
_atom_type_oxidation_number
_atom_type_number_in_cell
_atom_type_scat_dispersion_real
_atom_type_scat_dispersion_imag
_atom_type_scat_source
C 0 172 0.002 0.002
;International Tables for Crystallography
(1992, Vol. C, Tables 4.2.6.8 and 6.1.1.1)
;
H 0 158 0.000 0.000
;International Tables for Crystallography
(1992, Vol. C, Table 6.1.1.2)
;
N 0 42 0.004 0.003
;International Tables for Crystallography
(1992, Vol. C, Tables 4.2.6.8 and 6.1.1.1)
;
Ru 0 4 -1.420 0.836
;International Tables for Crystallography
(1992, Vol. C, Tables 4.2.6.8 and 6.1.1.1)
;
P 0 8 0.090 0.095
;International Tables for Crystallography
(1992, Vol. C, Tables 4.2.6.8 and 6.1.1.1)
;
F 0 48 0.014 0.010
;International Tables for Crystallography
(1992, Vol. C, Tables 4.2.6.8 and 6.1.1.1)
;

loop_
_geom_angle_atom_site_label_1
_geom_angle_atom_site_label_2
_geom_angle_atom_site_label_3
_geom_angle
_geom_angle_publ_flag
N3 RU1 N4 172.2(2) yes
N3 RU1 N7 93.9(2) yes
N3 RU1 N8 85.6(1) yes
N3 RU1 C1 86.8(2) yes
N3 RU1 C2 93.0(2) yes
N4 RU1 N7 88.4(2) yes
N4 RU1 N8 93.1(2) yes
N4 RU1 C1 85.6(2) yes
N4 RU1 C2 94.6(2) yes
N7 RU1 N8 172.5(2) yes
N7 RU1 C1 93.6(2) yes
N7 RU1 C2 86.3(2) yes
N8 RU1 C1 93.8(2) yes
N8 RU1 C2 86.3(2) yes
C1 RU1 C2 179.8(2) yes
F1 P1 F2 178.5(3) yes
F1 P1 F3 89.2(3) yes
F1 P1 F4 90.8(3) yes
F1 P1 F5 90.3(2) yes
F1 P1 F6 90.4(3) yes
F2 P1 F3 89.5(3) yes
F2 P1 F4 90.4(3) yes
F2 P1 F5 89.0(2) yes
F2 P1 F6 90.3(2) yes
F3 P1 F4 178.9(3) yes
F3 P1 F5 89.2(2) yes
F3 P1 F6 90.3(2) yes
F4 P1 F5 89.7(2) yes
F4 P1 F6 90.8(2) yes
F5 P1 F6 179.2(2) yes
F7 P2 F8 178.6(3) yes
F7 P2 F9 88.7(3) yes
F7 P2 F10 90.8(3) yes
F7 P2 F11 90.3(3) yes
F7 P2 F12 89.5(3) yes
F8 P2 F9 90.5(3) yes
F8 P2 F10 90.0(3) yes
F8 P2 F11 90.6(3) yes
F8 P2 F12 89.4(3) yes
F9 P2 F10 178.1(5) yes
F9 P2 F11 82.6(5) yes
F9 P2 F12 93.8(5) yes
F10 P2 F11 95.6(5) yes
F10 P2 F12 88.0(5) yes
F11 P2 F12 176.4(5) yes
C1 N1 C3 111.0(4) yes
C1 N1 C9 121.6(4) yes
C3 N1 C9 127.4(4) yes
C1 N2 C8 111.9(4) yes
C1 N2 C15 120.6(4) yes
C8 N2 C15 127.3(4) yes
RU1 N3 C10 124.1(3) yes
RU1 N3 C14 119.9(3) yes
C10 N3 C14 115.2(4) yes
RU1 N4 C16 123.9(3) yes
RU1 N4 C20 119.4(3) yes
C16 N4 C20 116.4(4) yes
C2 N5 C21 111.1(4) yes
C2 N5 C27 120.6(4) yes
C21 N5 C27 128.1(4) yes
C2 N6 C26 111.7(4) yes
C2 N6 C33 120.6(4) yes
C26 N6 C33 127.8(4) yes
RU1 N7 C28 124.3(3) yes
RU1 N7 C32 119.7(4) yes
C28 N7 C32 115.6(4) yes
RU1 N8 C34 124.1(3) yes
RU1 N8 C38 119.3(3) yes
C34 N8 C38 115.7(4) yes
RU1 C1 N1 125.5(4) yes
RU1 C1 N2 128.2(4) yes
N1 C1 N2 106.2(4) yes
RU1 C2 N5 126.8(3) yes
RU1 C2 N6 127.3(4) yes
N5 C2 N6 105.9(4) yes
N1 C3 C4 133.4(5) yes
N1 C3 C8 105.9(4) yes
C4 C3 C8 120.8(5) yes
C3 C4 C5 117.2(5) yes
C3 C4 H1 121.4 no
C5 C4 H1 121.4 no
C4 C5 C6 121.1(5) yes
C4 C5 H2 119.4 no
C6 C5 H2 119.4 no
C5 C6 C7 122.5(5) yes
C5 C6 H3 118.7 no
C6 C7 C8 116.6(5) yes
C6 C7 H4 121.7 no
C8 C7 H4 121.7 no
N2 C8 C3 105.0(4) yes
N2 C8 C7 133.1(5) yes
C3 C8 C7 121.8(5) yes
N1 C9 C10 112.2(4) yes
N1 C9 H5 108.8 no
N1 C9 H6 108.8 no
C10 C9 H5 108.8 no
C10 C9 H6 108.8 no
H5 C9 H6 109.5 no
N3 C10 C9 118.6(4) yes
N3 C10 C11 121.4(5) yes
C9 C10 C11 120.0(5) yes
C10 C11 C12 121.7(5) yes
C10 C11 H7 119.1 no
C12 C11 H7 119.1 no
C11 C12 C13 117.0(5) yes
C11 C12 H8 121.5 no
C13 C12 H8 121.5 no
C12 C13 C14 120.0(5) yes
C12 C13 H9 120.0 no
C14 C13 H9 120.0 no
N3 C14 C13 124.7(5) yes
N3 C14 H10 117.7 no
C13 C14 H10 117.7 no
N2 C15 C16 112.1(4) yes
N2 C15 H11 108.8 no
N2 C15 H12 108.8 no
C16 C15 H11 108.8 no
C16 C15 H12 108.8 no
H11 C15 H12 109.5 no
N4 C16 C15 121.4(4) yes
N4 C16 C17 121.3(5) yes
C15 C16 C17 117.1(5) yes
C16 C17 C18 120.8(5) yes
C16 C17 H13 119.6 no
C18 C17 H13 119.6 no
C17 C18 C19 118.4(5) yes
C17 C18 H14 120.8 no
C19 C18 H14 120.8 no
C18 C19 C20 118.0(6) yes
C18 C19 H15 121.0 no
C20 C19 H15 121.0 no
N4 C20 C19 125.0(5) yes
N4 C20 H16 117.5 no
C19 C20 H16 117.5 no
N5 C21 C22 133.7(4) yes
N5 C21 C26 105.5(4) yes
C22 C21 C26 120.8(5) yes
C21 C22 C23 117.8(5) yes
C21 C22 H17 121.1 no
C23 C22 H17 121.1 no
C22 C23 C24 121.6(5) yes
C22 C23 H18 119.2 no
C24 C23 H18 119.2 no
C23 C24 C25 120.7(5) yes
C23 C24 H19 119.7 no
C25 C24 H19 119.7 no
C24 C25 C26 117.6(5) yes
C24 C25 H20 121.2 no
C26 C25 H20 121.2 no
N6 C26 C21 105.9(4) yes
N6 C26 C25 132.6(5) yes
C21 C26 C25 121.5(5) yes
N5 C27 C28 113.2(4) yes
N5 C27 H21 108.5 no
N5 C27 H22 108.5 no
C28 C27 H21 108.5 no
C28 C27 H22 108.5 no
H21 C27 H22 109.5 no
N7 C28 C27 119.6(4) yes
N7 C28 C29 122.7(5) yes
C27 C28 C29 117.5(5) yes
C28 C29 C30 119.3(5) yes
C28 C29 H23 120.3 no
C30 C29 H23 120.3 no
C29 C30 C31 117.8(5) yes
C29 C30 H24 121.1 no
C31 C30 H24 121.1 no
C30 C31 C32 120.0(5) yes
C30 C31 H25 120.0 no
C32 C31 H25 120.0 no
N7 C32 C31 124.5(5) yes
N7 C32 H26 117.8 no
C31 C32 H26 117.8 no
N6 C33 C34 112.6(4) yes
N6 C33 H27 108.7 no
N6 C33 H28 108.7 no
C34 C33 H27 108.7 no
C34 C33 H28 108.7 no
H27 C33 H28 109.5 no
N8 C34 C33 118.9(5) yes
N8 C34 C35 121.2(5) yes
C33 C34 C35 119.8(5) yes
C34 C35 C36 121.6(5) yes
C34 C35 H29 119.2 no
C36 C35 H29 119.2 no
C35 C36 C37 117.8(5) yes
C35 C36 H30 121.1 no
C37 C36 H30 121.1 no
C36 C37 C38 117.8(5) yes
C36 C37 H31 121.1 no
C38 C37 H31 121.1 no
N8 C38 C37 125.7(5) yes
N8 C38 H32 117.1 no
C37 C38 H32 117.1 no
N9 C39 C40 177.9(7) yes
C39 C40 H33 109.5 no
C39 C40 H34 109.5 no
C39 C40 H35 109.5 no
H33 C40 H34 109.5 no
H33 C40 H35 109.5 no
H34 C40 H35 109.5 no
N10 C41 C42 178(1) yes
N10 C41 H36 155.7 no
C41 C42 H36 109.5 no
C41 C42 H37 109.5 no
C41 C42 H38 109.5 no
H36 C42 H37 109.5 no
H36 C42 H38 109.5 no
H37 C42 H38 109.5 no
N11 C43 C44 178(2) yes
C43 C44 H39 109.5 no
C43 C44 H40 109.5 no
C43 C44 H41 109.5 no
H39 C44 H40 109.5 no
H39 C44 H41 109.5 no
H40 C44 H41 109.5 no
N12 C45 C46 150(2) yes
C45 C46 H42 109.5 no
C45 C46 H43 109.5 no
C45 C46 H44 109.5 no
H42 C46 H43 109.5 no
H42 C46 H44 109.5 no
H43 C46 H44 109.5 no

loop_
_geom_bond_atom_site_label_1
_geom_bond_atom_site_label_2
_geom_bond_distance
_geom_bond_publ_flag
RU1 N3 2.102(4) yes
RU1 N4 2.099(4) yes
RU1 N7 2.103(4) yes
RU1 N8 2.120(4) yes
RU1 C1 2.020(5) yes
RU1 C2 2.025(5) yes
P1 F1 1.572(4) yes
P1 F2 1.586(4) yes
P1 F3 1.581(4) yes
P1 F4 1.571(4) yes
P1 F5 1.590(4) yes
P1 F6 1.583(4) yes
P2 F7 1.584(5) yes
P2 F8 1.567(5) yes
P2 F9 1.574(6) yes
P2 F10 1.528(6) yes
P2 F11 1.554(5) yes
P2 F12 1.537(5) yes
N1 C1 1.356(6) yes
N1 C3 1.390(7) yes
N1 C9 1.458(7) yes
N2 C1 1.327(6) yes
N2 C8 1.402(7) yes
N2 C15 1.481(6) yes
N3 C10 1.382(6) yes
N3 C14 1.351(7) yes
N4 C16 1.354(7) yes
N4 C20 1.342(7) yes
N5 C2 1.349(6) yes
N5 C21 1.392(6) yes
N5 C27 1.464(6) yes
N6 C2 1.338(6) yes
N6 C26 1.383(7) yes
N6 C33 1.469(6) yes
N7 C28 1.359(7) yes
N7 C32 1.354(7) yes
N8 C34 1.360(7) yes
N8 C38 1.346(7) yes
N9 C39 1.141(9) yes
N10 C41 1.05(2) yes
N11 C43 1.07(2) yes
N12 C45 1.06(2) yes
C3 C4 1.390(7) yes
C3 C8 1.401(7) yes
C4 C5 1.372(8) yes
C4 H1 0.95 no
C5 C6 1.396(9) yes
C5 H2 0.95 no
C6 C7 1.366(8) yes
C6 H3 0.95 no
C7 C8 1.378(7) yes
C7 H4 0.95 no
C9 C10 1.497(8) yes
C9 H5 0.95 no
C9 H6 0.95 no
C10 C11 1.370(8) yes
C11 C12 1.372(9) yes
C11 H7 0.95 no
C12 C13 1.370(8) yes
C12 H8 0.95 no
C13 C14 1.358(8) yes
C13 H9 0.95 no
C14 H10 0.95 no
C15 C16 1.497(8) yes
C15 H11 0.95 no
C15 H12 0.95 no
C16 C17 1.394(8) yes
C17 C18 1.356(9) yes
C17 H13 0.95 no
C18 C19 1.390(9) yes
C18 H14 0.95 no
C19 C20 1.368(8) yes
C19 H15 0.95 no
C20 H16 0.95 no
C21 C22 1.384(7) yes
C21 C26 1.393(7) yes
C22 C23 1.373(8) yes
C22 H17 0.95 no
C23 C24 1.402(9) yes
C23 H18 0.95 no
C24 C25 1.381(8) yes
C24 H19 0.95 no
C25 C26 1.383(7) yes
C25 H20 0.95 no
C27 C28 1.513(8) yes
C27 H21 0.95 no
C27 H22 0.95 no
C28 C29 1.380(7) yes
C29 C30 1.397(8) yes
C29 H23 0.95 no
C30 C31 1.362(9) yes
C30 H24 0.95 no
C31 C32 1.350(8) yes
C31 H25 0.95 no
C32 H26 0.95 no
C33 C34 1.499(8) yes
C33 H27 0.95 no
C33 H28 0.95 no
C34 C35 1.369(8) yes
C35 C36 1.369(9) yes
C35 H29 0.95 no
C36 C37 1.385(9) yes
C36 H30 0.95 no
C37 C38 1.357(8) yes
C37 H31 0.95 no
C38 H32 0.95 no
C39 C40 1.41(1) yes
C40 H33 0.95 no
C40 H34 0.95 no
C40 H35 0.95 no
C41 C42 1.47(2) yes
C42 H36 0.95 no
C42 H37 0.95 no
C42 H38 0.95 no
C43 C44 1.37(2) yes
C44 H39 0.95 no
C44 H40 0.95 no
C44 H41 0.95 no
C45 C46 1.34(3) yes
C46 H42 0.95 no
C46 H43 0.95 no
C46 H44 0.95 no

loop_
_geom_contact_atom_site_label_1
_geom_contact_atom_site_label_2
_geom_contact_distance
_geom_contact_site_symmetry_2
_geom_contact_publ_flag
F1 C43 3.32(1) 1_565 no
F1 C25 3.395(8) 2_756 no
F1 C44 3.41(2) 1_565 no
F2 C15 3.321(7) 4_564 no
F2 C22 3.332(7) . no
F2 C27 3.453(7) . no
F2 C37 3.489(8) 4_564 no
F2 C38 3.513(7) 4_564 no
F3 F12 3.195(7) . no
F3 C37 3.225(7) 4_564 no
F3 C25 3.457(7) 2_756 no
F3 C36 3.486(7) 4_564 no
F3 C40 3.529(9) 1_655 no
F3 C33 3.540(7) 2_756 no
F4 F11 2.935(7) 1_455 no
F4 C19 3.309(8) 2_656 no
F4 C18 3.379(8) 2_656 no
F5 C15 3.295(6) 4_564 no
F5 C18 3.425(7) 2_656 no
F5 C35 3.470(7) 2_756 no
F5 C37 3.562(7) 4_564 no
F6 C41 3.03(1) . no
F6 C42 3.23(2) . no
F6 N10 3.30(1) . no
F6 C40 3.411(8) 1_655 no
F6 C27 3.427(7) . no
F7 C33 3.261(7) 2_756 no
F7 C17 3.376(7) 4_664 no
F7 C19 3.450(9) 2_756 no
F8 C30 3.181(8) 1_655 no
F8 C40 3.257(9) 1_655 no
F8 C39 3.263(8) 1_655 no
F8 C44 3.53(2) 2_756 no
F8 C43 3.57(1) 2_756 no
F9 C46 3.24(2) 2_756 no
F9 C45 3.32(2) 2_756 no
F9 C7 3.394(9) 4_664 no
F9 C17 3.491(9) 4_664 no
F9 C15 3.580(9) 4_664 no
F10 C33 3.405(9) 2_756 no
F10 C39 3.441(9) 1_655 no
F10 C40 3.57(1) 1_655 no
F10 C5 3.594(9) 3_777 no
F11 C29 3.593(9) 1_655 no
F12 C37 3.197(8) 4_564 no
F12 C36 3.200(8) 4_564 no
F12 C40 3.40(1) 1_655 no
N9 C13 3.465(8) 1_455 no
N9 C9 3.502(8) 3_677 no
N9 C12 3.512(9) 1_455 no
N9 C4 3.584(8) 3_677 no
N10 C10 3.40(1) . no
N10 C12 3.50(1) 3_777 no
N10 C28 3.57(1) . no
N10 C27 3.58(1) . no
N10 C11 3.59(1) . no
N10 C9 3.59(1) . no
N11 C13 3.32(2) 2_746 no
N11 C14 3.40(2) 2_746 no
N12 C32 3.42(2) 3_667 no
N12 C42 3.44(2) 1_545 no
N12 C31 3.53(2) 3_667 no
C13 C39 3.363(9) 1_655 no
C13 C46 3.57(2) 3_767 no
C17 C46 3.56(2) 3_667 no
C17 C17 3.58(1) 3_667 no
C29 C41 3.49(1) . no
C29 C42 3.51(1) . no
C35 C35 3.39(1) 3_767 no
C35 C36 3.530(8) 3_767 no
C36 C46 3.57(2) 3_767 no
